data_7059371
loop_
_publ_author_name
'Biswas, Mousumi'
'Sa\~nudo, E. Carolina'
'Cirera, Jordi'
'Ray, Debashis'

_publ_section_title
;
 Coordination control of a semicarbazide Schiff base ligand for
 spontaneous aggregation of a Ni2Ln2 cubane family: influence of ligand
 arms and carboxylate bridges on the organization of the magnetic core
;
_journal_issue 12
_journal_name_full 'New Journal of Chemistry'
_journal_page_first 4812
_journal_page_last 4821
_journal_paper_doi 10.1039/C9NJ05686F
_journal_volume 44
_journal_year 2020
_chemical_formula_moiety 'C26 H40 N6 Ni2 O19 Tb2, 2(Cl), O'
_chemical_formula_sum 'C26 H42 Cl2 N6 Ni2 O20 Tb2'
_chemical_formula_weight 1264.81
_space_group_crystal_system monoclinic
_space_group_IT_number 14
_space_group_name_Hall '-P 2yn'
_space_group_name_H-M_alt 'P 1 21/n 1'
_atom_sites_solution_hydrogens mixed
_audit_creation_date 2020-02-06
_audit_creation_method
;
Olex2 1.3-alpha
(compiled Nov 21 2019 18:26:39 for OlexSys, GUI svn.r6003)
;
_audit_update_record
;
2020-02-07 deposited with the CCDC.	2020-03-04 downloaded from the CCDC.
;
_cell_angle_alpha 90
_cell_angle_beta 104.228(10)
_cell_angle_gamma 90
_cell_formula_units_Z 4
_cell_length_a 13.757(5)
_cell_length_b 24.089(14)
_cell_length_c 14.377(5)
_cell_measurement_reflns_used 9807
_cell_measurement_temperature 298.17
_cell_measurement_theta_max 27.206
_cell_measurement_theta_min 2.925
_cell_volume 4618(4)
_computing_cell_refinement 'SAINT V8.38A (Bruker, 2018)'
_computing_data_collection 'Bruker SMART'
_computing_data_reduction 'SAINT V8.38A (Bruker, 2018)'
_computing_molecular_graphics 'Olex2 1.3-alpha (Dolomanov et al., 2009)'
_computing_publication_material 'Olex2 1.3-alpha (Dolomanov et al., 2009)'
_computing_structure_refinement 'XL  (Sheldrick, 2008)'
_computing_structure_solution 'SHELXT 2014/5 (Sheldrick, 2014)'
_diffrn_ambient_temperature 298.17
_diffrn_measured_fraction_theta_full 0.998
_diffrn_measured_fraction_theta_max 0.989
_diffrn_measurement_device_type 'CCD area detector'
_diffrn_measurement_method '\w scans'
_diffrn_radiation_type MoK\a
_diffrn_radiation_wavelength 0.71073
_diffrn_reflns_av_R_equivalents 0.0658
_diffrn_reflns_av_unetI/netI 0.0430
_diffrn_reflns_Laue_measured_fraction_full 0.998
_diffrn_reflns_Laue_measured_fraction_max 0.989
_diffrn_reflns_limit_h_max 17
_diffrn_reflns_limit_h_min -17
_diffrn_reflns_limit_k_max 30
_diffrn_reflns_limit_k_min -27
_diffrn_reflns_limit_l_max 18
_diffrn_reflns_limit_l_min -18
_diffrn_reflns_number 59727
_diffrn_reflns_point_group_measured_fraction_full 0.998
_diffrn_reflns_point_group_measured_fraction_max 0.989
_diffrn_reflns_theta_full 25.242
_diffrn_reflns_theta_max 27.207
_diffrn_reflns_theta_min 2.903
_diffrn_source 'fine-focus sealed tube'
_diffrn_source_current 1.0
_diffrn_source_power 0.05
_diffrn_source_voltage 50.0
_exptl_absorpt_coefficient_mu 4.018
_exptl_absorpt_correction_T_max 0.7455
_exptl_absorpt_correction_T_min 0.2681
_exptl_absorpt_correction_type multi-scan
_exptl_absorpt_process_details
;
SADABS-2016/2 (Bruker,2016/2) was used for absorption correction.
wR2(int) was 0.1238 before and 0.0619 after correction.
The Ratio of minimum to maximum transmission is 0.3596.
The \l/2 correction factor is Not present.
;
_exptl_crystal_colour green
_exptl_crystal_colour_primary green
_exptl_crystal_density_diffrn 1.819
_exptl_crystal_description block
_exptl_crystal_F_000 2480
_exptl_crystal_size_max 0.18
_exptl_crystal_size_mid 0.17
_exptl_crystal_size_min 0.16
_refine_diff_density_max 4.512
_refine_diff_density_min -5.043
_refine_diff_density_rms 0.193
_refine_ls_extinction_method none
_refine_ls_goodness_of_fit_ref 1.022
_refine_ls_hydrogen_treatment constr
_refine_ls_matrix_type full
_refine_ls_number_parameters 528
_refine_ls_number_reflns 10195
_refine_ls_number_restraints 13
_refine_ls_restrained_S_all 1.023
_refine_ls_R_factor_all 0.0788
_refine_ls_R_factor_gt 0.0607
_refine_ls_shift/su_max 0.003
_refine_ls_shift/su_mean 0.000
_refine_ls_structure_factor_coef Fsqd
_refine_ls_weighting_details 'w=1/[\s^2^(Fo^2^)+(0.1119P)^2^+29.3597P] where P=(Fo^2^+2Fc^2^)/3'
_refine_ls_weighting_scheme calc
_refine_ls_wR_factor_gt 0.1787
_refine_ls_wR_factor_ref 0.1940
_reflns_Friedel_coverage 0.000
_reflns_number_gt 7867
_reflns_number_total 10195
_reflns_threshold_expression 'I > 2\s(I)'
_cod_data_source_file c9nj05686f2.cif
_cod_data_source_block complex_2
_cod_depositor_comments
;Adding full bibliography for 7059368--7059371.cif.

 Adding full bibliography for 7059368--7059371.cif.
;
_cod_original_cell_volume 4618(3)
_cod_database_code 7059371
_shelx_shelxl_version_number 2018/3
_shelx_space_group_comment
;
The symmetry employed for this shelxl refinement is uniquely defined
by the following loop, which should always be used as a source of
symmetry information in preference to the above space-group names.
They are only intended as comments.
;
_olex2_refinement_description
;
1. Fixed Uiso
 At 1.2 times of:
  All C(H) groups, All N(H) groups, All N(H,H) groups, All O(H) groups
 At 1.5 times of:
  All C(H,H,H) groups, All O(H,H) groups
2. Restrained distances
 Tb1-H17A \\sim Tb1-H17B
 with sigma of 0.02
3. Uiso/Uaniso restraints and constraints
Uanis(O21) \\sim Ueq: with sigma of 0.01 and sigma for terminal atoms of 0.02
Uanis(C26) \\sim Ueq: with sigma of 0.01 and sigma for terminal atoms of 0.02
4. Others
 Fixed U11: Cl2(0.161104)
 Fixed U12: Cl2(0.011026)
 Fixed U13: Cl2(-0.010772)
 Fixed U22: Cl2(0.16193)
 Fixed U23: Cl2(0.00017)
 Fixed U33: Cl2(0.18757)
5.a Free rotating group:
 O17(H17A,H17B)
5.b Rotating group:
 O18(H18A,H18B), O19(H19A,H19B)
5.c Ternary CH refined with riding coordinates:
 O3(H3), O4(H4)
5.d Aromatic/amide H refined with riding coordinates:
 N2(H2), N5(H5), C17(H17), C8(H8), C14(H14), C13(H13), C12(H12), C3(H3C),
 C5(H5A), C4(H4A)
5.e X=CH2 refined with riding coordinates:
 N3(H3A,H3B), N6(H6A,H6B)
5.f Idealised Me refined as rotating group:
 C24(H24A,H24B,H24C), C20(H20A,H20B,H20C), C16(H16A,H16B,H16C), C22(H22A,H22B,
 H22C), C26(H26A,H26B,H26C), C7(H7A,H7B,H7C)
;
_smtbx_masks_void_probe_radius 1.2
_smtbx_masks_void_truncation_radius 1.2
_olex2_submission_special_instructions 'No special instructions were received'

loop_
_space_group_symop_operation_xyz
'x, y, z'
'-x+1/2, y+1/2, -z+1/2'
'-x, -y, -z'
'x-1/2, -y-1/2, z-1/2'

loop_
_atom_site_label
_atom_site_type_symbol
_atom_site_fract_x
_atom_site_fract_y
_atom_site_fract_z
_atom_site_U_iso_or_equiv
_atom_site_adp_type
_atom_site_occupancy
_atom_site_site_symmetry_order
_atom_site_calc_flag
_atom_site_refinement_flags_posn
_atom_site_refinement_flags_adp
_atom_site_refinement_flags_occupancy
_atom_site_disorder_assembly
_atom_site_disorder_group
Tb1 Tb 0.56378(3) 0.56775(2) 0.17711(3) 0.03949(14) Uani 1 1 d D . . . .
Tb2 Tb 0.37603(4) 0.60216(2) 0.32122(3) 0.05165(16) Uani 1 1 d . . . . .
Ni1 Ni 0.60890(8) 0.65920(4) 0.37572(7) 0.0360(2) Uani 1 1 d . . . . .
Ni2 Ni 0.46770(8) 0.69980(4) 0.17360(7) 0.0398(3) Uani 1 1 d . . . . .
O2 O 0.6076(4) 0.6655(2) 0.2207(4) 0.0375(12) Uani 1 1 d . . . . .
O3 O 0.5479(4) 0.5847(2) 0.3330(4) 0.0394(12) Uani 1 1 d . . . . .
H3 H 0.575169 0.554766 0.378006 0.047 Uiso 1 1 calc R U . . .
O4 O 0.4151(5) 0.6218(2) 0.1720(4) 0.0488(15) Uani 1 1 d . . . . .
H4 H 0.359872 0.613789 0.116073 0.059 Uiso 1 1 calc R U . . .
O1 O 0.4671(5) 0.6918(2) 0.3278(4) 0.0413(12) Uani 1 1 d . . . . .
O15 O 0.7616(5) 0.6438(3) 0.4054(4) 0.0493(15) Uani 1 1 d . . . . .
O8 O 0.4623(6) 0.6969(3) 0.0293(4) 0.0570(17) Uani 1 1 d . . . . .
O10 O 0.6002(5) 0.6490(3) 0.5150(4) 0.0488(15) Uani 1 1 d . . . . .
O16 O 0.3428(5) 0.7521(3) 0.1487(4) 0.0518(15) Uani 1 1 d . . . . .
O5 O 0.7471(5) 0.5963(3) 0.1995(5) 0.0530(16) Uani 1 1 d . . . . .
O17 O 0.6200(6) 0.5090(3) 0.0655(5) 0.0606(18) Uani 1 1 d G . . . .
H17A H 0.592429 0.521953 0.010351 0.091 Uiso 1 1 d DG U . . .
H17B H 0.681898 0.516406 0.073451 0.091 Uiso 1 1 d DG U . . .
O7 O 0.5364(6) 0.6135(3) 0.0294(4) 0.0562(17) Uani 1 1 d . . . . .
O13 O 0.6497(6) 0.4950(3) 0.2664(5) 0.0616(18) Uani 1 1 d . . . . .
N1 N 0.6640(6) 0.7361(3) 0.4102(5) 0.0484(18) Uani 1 1 d . . . . .
N4 N 0.5335(6) 0.7755(3) 0.1865(5) 0.0434(16) Uani 1 1 d . . . . .
O9 O 0.4404(6) 0.6199(4) 0.4833(5) 0.069(2) Uani 1 1 d . . . . .
O11 O 0.4331(6) 0.5018(3) 0.1323(5) 0.0607(18) Uani 1 1 d . . . . .
N2 N 0.7674(6) 0.7382(3) 0.4272(5) 0.055(2) Uani 1 1 d . . . . .
H2 H 0.800383 0.768799 0.437603 0.066 Uiso 1 1 calc R U . . .
O12 O 0.3622(7) 0.5128(3) 0.2536(6) 0.078(2) Uani 1 1 d . . . . .
N5 N 0.4647(7) 0.8182(3) 0.1848(5) 0.0529(19) Uani 1 1 d . . . . .
H5 H 0.482680 0.852096 0.197634 0.063 Uiso 1 1 calc R U . . .
O14 O 0.6539(7) 0.4929(4) 0.4210(6) 0.078(2) Uani 1 1 d . . . . .
C10 C 0.6896(7) 0.6884(3) 0.1997(5) 0.0403(18) Uani 1 1 d . . . . .
C15 C 0.7689(7) 0.6528(4) 0.1922(6) 0.0460(19) Uani 1 1 d . . . . .
N3 N 0.9122(7) 0.6891(5) 0.4496(6) 0.071(3) Uani 1 1 d . . . . .
H3A H 0.944726 0.658474 0.451220 0.085 Uiso 1 1 calc R U . . .
H3B H 0.944128 0.719883 0.463228 0.085 Uiso 1 1 calc R U . . .
N6 N 0.2994(7) 0.8436(4) 0.1507(7) 0.068(2) Uani 1 1 d . . . . .
H6A H 0.236188 0.836464 0.134866 0.081 Uiso 1 1 calc R U . . .
H6B H 0.319761 0.877361 0.160046 0.081 Uiso 1 1 calc R U . . .
C9 C 0.8126(8) 0.6888(5) 0.4262(6) 0.056(2) Uani 1 1 d . . . . .
O6 O 0.2832(6) 0.6937(4) 0.3473(8) 0.088(3) Uani 1 1 d . . . . .
C21 C 0.4924(9) 0.6554(4) -0.0119(6) 0.056(2) Uani 1 1 d . . . . .
C17 C 0.6251(8) 0.7873(4) 0.1892(6) 0.050(2) Uani 1 1 d . . . . .
H17 H 0.643018 0.824557 0.191484 0.060 Uiso 1 1 calc R U . . .
C1 C 0.4408(7) 0.7368(4) 0.3728(6) 0.047(2) Uani 1 1 d . . . . .
C8 C 0.6161(9) 0.7798(4) 0.4245(7) 0.060(3) Uani 1 1 d . . . . .
H8 H 0.651801 0.812338 0.443312 0.072 Uiso 1 1 calc R U . . .
C19 C 0.5228(8) 0.6324(4) 0.5405(7) 0.049(2) Uani 1 1 d . . . . .
C18 C 0.3661(8) 0.8021(4) 0.1609(6) 0.052(2) Uani 1 1 d . . . . .
C11 C 0.7022(7) 0.7467(4) 0.1888(6) 0.046(2) Uani 1 1 d . . . . .
O18 O 0.2672(8) 0.5581(5) 0.4054(7) 0.094(3) Uani 1 1 d . . . . .
H18A H 0.244880 0.522803 0.382057 0.141 Uiso 1 1 d R U . . .
H18B H 0.205861 0.576458 0.396902 0.141 Uiso 1 1 d R U . . .
C2 C 0.5076(10) 0.7801(4) 0.4122(6) 0.058(3) Uani 1 1 d . . . . .
C23 C 0.3662(8) 0.4906(4) 0.1769(8) 0.057(3) Uani 1 1 d . . . . .
C14 C 0.8596(9) 0.6739(5) 0.1808(8) 0.063(3) Uani 1 1 d . . . . .
H14 H 0.912343 0.649926 0.179876 0.076 Uiso 1 1 calc R U . . .
C13 C 0.8708(8) 0.7288(5) 0.1712(8) 0.064(3) Uani 1 1 d . . . . .
H13 H 0.931043 0.742450 0.162117 0.077 Uiso 1 1 calc R U . . .
C12 C 0.7944(9) 0.7655(4) 0.1747(8) 0.063(3) Uani 1 1 d . . . . .
H12 H 0.804108 0.803264 0.167578 0.075 Uiso 1 1 calc R U . . .
O19 O 0.2139(7) 0.6027(6) 0.2048(10) 0.125(4) Uani 1 1 d . . . . .
H19A H 0.152952 0.598777 0.216738 0.187 Uiso 1 1 d R U . . .
H19B H 0.201356 0.607155 0.140737 0.187 Uiso 1 1 d R U . . .
C25 C 0.6809(9) 0.4745(4) 0.3484(8) 0.062(3) Uani 1 1 d . . . . .
C6 C 0.3403(10) 0.7402(5) 0.3785(8) 0.070(3) Uani 1 1 d . . . . .
C24 C 0.2896(10) 0.4460(5) 0.1368(10) 0.079(4) Uani 1 1 d . . . . .
H24A H 0.224342 0.462512 0.116035 0.118 Uiso 1 1 calc R U . . .
H24B H 0.288925 0.418932 0.185722 0.118 Uiso 1 1 calc R U . . .
H24C H 0.306954 0.428216 0.083339 0.118 Uiso 1 1 calc R U . . .
C3 C 0.4689(13) 0.8290(4) 0.4483(8) 0.084(4) Uani 1 1 d . . . . .
H3C H 0.511273 0.858670 0.471088 0.101 Uiso 1 1 calc R U . . .
C5 C 0.3052(12) 0.7890(6) 0.4160(10) 0.091(5) Uani 1 1 d . . . . .
H5A H 0.238207 0.791265 0.417691 0.109 Uiso 1 1 calc R U . . .
C20 C 0.5311(10) 0.6267(6) 0.6461(8) 0.076(3) Uani 1 1 d . . . . .
H20A H 0.560712 0.591451 0.667953 0.113 Uiso 1 1 calc R U . . .
H20B H 0.465551 0.628942 0.657967 0.113 Uiso 1 1 calc R U . . .
H20C H 0.572441 0.655971 0.679930 0.113 Uiso 1 1 calc R U . . .
C4 C 0.3665(13) 0.8318(5) 0.4489(9) 0.089(5) Uani 1 1 d . . . . .
H4A H 0.341504 0.863410 0.472183 0.107 Uiso 1 1 calc R U . . .
C16 C 0.8265(11) 0.5579(5) 0.2026(13) 0.091(4) Uani 1 1 d . . . . .
H16A H 0.853606 0.563485 0.147860 0.136 Uiso 1 1 calc R U . . .
H16B H 0.801203 0.520695 0.201773 0.136 Uiso 1 1 calc R U . . .
H16C H 0.878136 0.563591 0.260270 0.136 Uiso 1 1 calc R U . . .
C22 C 0.4736(14) 0.6569(6) -0.1217(8) 0.106(6) Uani 1 1 d . . . . .
H22A H 0.454598 0.693814 -0.144287 0.159 Uiso 1 1 calc R U . . .
H22B H 0.420758 0.631509 -0.149664 0.159 Uiso 1 1 calc R U . . .
H22C H 0.533765 0.646443 -0.139754 0.159 Uiso 1 1 calc R U . . .
C26 C 0.7498(15) 0.4267(7) 0.3604(13) 0.121(6) Uani 1 1 d . U . . .
H26A H 0.725852 0.397817 0.395143 0.181 Uiso 1 1 calc R U . . .
H26B H 0.815518 0.438017 0.395334 0.181 Uiso 1 1 calc R U . . .
H26C H 0.752834 0.412972 0.298440 0.181 Uiso 1 1 calc R U . . .
Cl1 Cl 0.2547(4) 0.5958(2) -0.0277(5) 0.173(3) Uani 1 1 d . . . . .
O21 O 1.026(2) 0.5824(11) 0.4520(19) 0.248(11) Uani 1 1 d . U . . .
Cl2 Cl 0.0768(5) 0.4686(3) 0.3325(6) 0.170 Uani 1 1 d . . . . .
C7 C 0.1823(15) 0.6895(10) 0.362(2) 0.209(11) Uani 1 1 d . . . . .
H7A H 0.148510 0.658279 0.326848 0.313 Uiso 1 1 calc R U . . .
H7B H 0.145795 0.722836 0.339758 0.313 Uiso 1 1 calc R U . . .
H7C H 0.186309 0.684589 0.429105 0.313 Uiso 1 1 calc R U . . .

loop_
_atom_site_aniso_label
_atom_site_aniso_U_11
_atom_site_aniso_U_22
_atom_site_aniso_U_33
_atom_site_aniso_U_23
_atom_site_aniso_U_13
_atom_site_aniso_U_12
Tb1 0.0614(3) 0.02210(19) 0.0296(2) -0.00465(13) 0.00076(16) 0.00063(15)
Tb2 0.0532(3) 0.0471(3) 0.0538(3) -0.0112(2) 0.0114(2) -0.01026(19)
Ni1 0.0514(6) 0.0257(5) 0.0275(4) -0.0024(4) 0.0033(4) -0.0055(4)
Ni2 0.0571(6) 0.0252(5) 0.0300(5) -0.0023(4) -0.0028(4) 0.0026(4)
O2 0.056(3) 0.026(2) 0.026(2) -0.003(2) 0.002(2) 0.000(2)
O3 0.057(3) 0.024(2) 0.034(3) 0.000(2) 0.006(2) -0.003(2)
O4 0.055(4) 0.036(3) 0.045(3) -0.010(3) -0.006(3) -0.010(3)
O1 0.057(3) 0.031(3) 0.032(3) -0.004(2) 0.004(2) 0.004(2)
O15 0.055(4) 0.050(4) 0.040(3) -0.004(3) 0.006(3) -0.013(3)
O8 0.097(5) 0.035(3) 0.032(3) 0.000(2) 0.002(3) 0.014(3)
O10 0.067(4) 0.047(3) 0.029(3) 0.003(2) 0.006(3) -0.004(3)
O16 0.063(4) 0.041(3) 0.042(3) -0.005(3) -0.006(3) 0.006(3)
O5 0.065(4) 0.039(3) 0.055(4) -0.006(3) 0.014(3) 0.005(3)
O17 0.095(5) 0.037(3) 0.045(3) -0.007(3) 0.008(3) 0.014(3)
O7 0.089(5) 0.038(3) 0.034(3) 0.000(3) 0.001(3) 0.015(3)
O13 0.096(5) 0.041(3) 0.043(3) 0.003(3) 0.007(3) 0.019(3)
N1 0.080(5) 0.036(4) 0.026(3) -0.005(3) 0.005(3) -0.017(4)
N4 0.071(5) 0.026(3) 0.027(3) 0.002(3) 0.001(3) 0.006(3)
O9 0.059(4) 0.096(6) 0.052(4) 0.015(4) 0.013(3) -0.005(4)
O11 0.077(5) 0.038(3) 0.063(4) -0.012(3) 0.009(4) -0.011(3)
N2 0.069(5) 0.048(4) 0.044(4) -0.011(3) 0.003(4) -0.030(4)
O12 0.125(7) 0.052(4) 0.062(5) -0.018(4) 0.031(5) -0.031(5)
N5 0.082(6) 0.025(3) 0.045(4) -0.005(3) 0.003(4) 0.008(3)
O14 0.111(7) 0.065(5) 0.058(4) 0.009(4) 0.022(4) 0.015(5)
C10 0.060(5) 0.032(4) 0.027(3) -0.001(3) 0.007(3) -0.002(4)
C15 0.059(5) 0.042(4) 0.038(4) -0.009(4) 0.013(4) -0.003(4)
N3 0.057(5) 0.098(8) 0.051(5) -0.010(5) 0.002(4) -0.033(5)
N6 0.072(6) 0.057(5) 0.066(6) -0.005(4) 0.000(5) 0.022(5)
C9 0.068(6) 0.069(7) 0.028(4) -0.004(4) 0.007(4) -0.025(5)
O6 0.058(5) 0.087(6) 0.118(8) -0.018(6) 0.017(5) 0.010(4)
C21 0.086(7) 0.048(5) 0.032(4) 0.000(4) 0.008(4) 0.010(5)
C17 0.076(7) 0.026(4) 0.044(5) 0.002(3) 0.008(4) -0.011(4)
C1 0.064(6) 0.039(4) 0.034(4) 0.001(3) 0.007(4) 0.018(4)
C8 0.103(8) 0.029(4) 0.044(5) -0.011(4) 0.011(5) -0.014(5)
C19 0.064(6) 0.041(5) 0.044(5) 0.008(4) 0.014(4) 0.003(4)
C18 0.076(6) 0.042(5) 0.031(4) 0.001(4) 0.001(4) 0.020(5)
C11 0.067(6) 0.038(4) 0.035(4) -0.003(3) 0.012(4) -0.010(4)
O18 0.088(6) 0.112(8) 0.084(6) -0.007(6) 0.025(5) -0.030(6)
C2 0.111(9) 0.027(4) 0.032(4) -0.005(3) 0.008(5) 0.006(5)
C23 0.070(6) 0.033(4) 0.058(6) 0.005(4) -0.004(5) -0.011(4)
C14 0.072(7) 0.065(7) 0.059(6) -0.006(5) 0.028(5) 0.001(5)
C13 0.062(6) 0.067(7) 0.073(7) -0.007(6) 0.033(5) -0.013(5)
C12 0.081(7) 0.047(5) 0.066(6) 0.007(5) 0.029(6) -0.015(5)
O19 0.060(5) 0.155(12) 0.139(10) 0.000(10) -0.012(6) -0.005(6)
C25 0.078(7) 0.046(5) 0.060(6) 0.002(5) 0.012(5) 0.005(5)
C6 0.091(8) 0.055(6) 0.057(6) -0.004(5) 0.007(6) 0.024(6)
C24 0.086(8) 0.048(6) 0.092(9) -0.019(6) 0.002(7) -0.023(6)
C3 0.158(14) 0.033(5) 0.048(6) -0.004(4) 0.001(7) 0.022(7)
C5 0.096(9) 0.092(10) 0.079(8) -0.004(8) 0.011(7) 0.057(8)
C20 0.092(8) 0.097(10) 0.043(5) 0.007(6) 0.027(6) 0.011(7)
C4 0.131(12) 0.056(7) 0.066(7) -0.014(6) -0.003(7) 0.051(8)
C16 0.087(9) 0.052(7) 0.140(14) 0.003(8) 0.043(9) 0.019(6)
C22 0.191(17) 0.087(9) 0.032(5) 0.002(6) 0.011(7) 0.062(11)
C26 0.147(13) 0.102(11) 0.104(11) 0.005(9) 0.014(10) 0.074(10)
Cl1 0.142(4) 0.136(4) 0.183(6) -0.080(4) -0.069(4) 0.074(4)
O21 0.232(17) 0.214(16) 0.276(18) -0.011(15) 0.019(14) 0.026(14)
Cl2 0.158 0.162 0.188 0.000 0.036 0.011
C7 0.096(14) 0.18(2) 0.37(3) -0.06(2) 0.097(17) 0.028(14)

loop_
_atom_type_symbol
_atom_type_description
_atom_type_scat_dispersion_real
_atom_type_scat_dispersion_imag
_atom_type_scat_source
C C 0.0033 0.0016 'International Tables Vol C Tables 4.2.6.8 and 6.1.1.4'
H H 0.0000 0.0000 'International Tables Vol C Tables 4.2.6.8 and 6.1.1.4'
Cl Cl 0.1484 0.1585 'International Tables Vol C Tables 4.2.6.8 and 6.1.1.4'
N N 0.0061 0.0033 'International Tables Vol C Tables 4.2.6.8 and 6.1.1.4'
Ni Ni 0.3393 1.1124 'International Tables Vol C Tables 4.2.6.8 and 6.1.1.4'
O O 0.0106 0.0060 'International Tables Vol C Tables 4.2.6.8 and 6.1.1.4'
Tb Tb -0.1723 4.1537 'International Tables Vol C Tables 4.2.6.8 and 6.1.1.4'

loop_
_geom_angle_atom_site_label_1
_geom_angle_atom_site_label_2
_geom_angle_atom_site_label_3
_geom_angle
_geom_angle_site_symmetry_1
_geom_angle_site_symmetry_3
_geom_angle_publ_flag
O2 Tb1 O5 62.65(19) . . ?
O3 Tb1 O2 70.45(18) . . ?
O3 Tb1 O4 69.9(2) . . ?
O3 Tb1 O5 98.8(2) . . ?
O3 Tb1 O17 149.6(2) . . ?
O3 Tb1 O11 97.7(2) . . ?
O4 Tb1 O2 69.22(19) . . ?
O4 Tb1 O5 131.4(2) . . ?
O17 Tb1 O2 129.1(2) . . ?
O17 Tb1 O4 135.0(2) . . ?
O17 Tb1 O5 76.9(2) . . ?
O7 Tb1 O2 75.9(2) . . ?
O7 Tb1 O3 139.0(2) . . ?
O7 Tb1 O4 76.8(2) . . ?
O7 Tb1 O5 85.5(2) . . ?
O7 Tb1 O17 71.2(2) . . ?
O7 Tb1 O11 97.3(3) . . ?
O13 Tb1 O2 121.4(2) . . ?
O13 Tb1 O3 75.9(2) . . ?
O13 Tb1 O4 137.6(3) . . ?
O13 Tb1 O5 77.3(3) . . ?
O13 Tb1 O17 73.8(2) . . ?
O13 Tb1 O7 143.6(2) . . ?
O13 Tb1 O11 83.9(3) . . ?
O11 Tb1 O2 146.0(2) . . ?
O11 Tb1 O4 76.8(2) . . ?
O11 Tb1 O5 151.0(2) . . ?
O11 Tb1 O17 76.8(3) . . ?
O3 Tb2 O4 70.0(2) . . ?
O3 Tb2 O1 70.51(19) . . ?
O3 Tb2 O6 130.8(2) . . ?
O3 Tb2 O18 128.6(3) . . ?
O3 Tb2 O19 141.3(4) . . ?
O4 Tb2 O1 68.82(18) . . ?
O4 Tb2 O6 100.8(3) . . ?
O4 Tb2 O18 148.3(3) . . ?
O4 Tb2 O19 75.6(4) . . ?
O1 Tb2 O6 61.5(3) . . ?
O9 Tb2 O3 80.3(2) . . ?
O9 Tb2 O4 138.8(2) . . ?
O9 Tb2 O1 74.8(2) . . ?
O9 Tb2 O12 123.8(3) . . ?
O9 Tb2 O6 77.3(3) . . ?
O9 Tb2 O18 72.9(3) . . ?
O9 Tb2 O19 138.4(4) . . ?
O12 Tb2 O3 81.1(3) . . ?
O12 Tb2 O4 79.8(2) . . ?
O12 Tb2 O1 143.1(3) . . ?
O12 Tb2 O6 146.8(3) . . ?
O12 Tb2 O18 78.8(4) . . ?
O12 Tb2 O19 75.7(4) . . ?
O18 Tb2 O1 137.6(3) . . ?
O18 Tb2 O6 85.0(4) . . ?
O18 Tb2 O19 76.6(4) . . ?
O19 Tb2 O1 112.9(3) . . ?
O19 Tb2 O6 72.4(4) . . ?
O3 Ni1 O2 81.7(2) . . ?
O3 Ni1 O1 87.0(2) . . ?
O3 Ni1 O15 103.2(3) . . ?
O3 Ni1 O10 94.1(2) . . ?
O3 Ni1 N1 176.1(3) . . ?
O1 Ni1 O2 82.3(2) . . ?
O1 Ni1 O15 165.2(2) . . ?
O15 Ni1 O2 88.7(2) . . ?
O10 Ni1 O2 175.3(2) . . ?
O10 Ni1 O1 95.4(2) . . ?
O10 Ni1 O15 94.4(3) . . ?
N1 Ni1 O2 95.3(2) . . ?
N1 Ni1 O1 90.0(3) . . ?
N1 Ni1 O15 79.2(3) . . ?
N1 Ni1 O10 88.8(3) . . ?
O2 Ni2 O1 82.5(2) . . ?
O2 Ni2 O8 96.8(3) . . ?
O2 Ni2 O16 164.8(2) . . ?
O4 Ni2 O2 86.2(2) . . ?
O4 Ni2 O1 80.9(2) . . ?
O4 Ni2 O8 91.9(3) . . ?
O4 Ni2 O16 106.4(3) . . ?
O4 Ni2 N4 173.8(3) . . ?
O8 Ni2 O1 172.7(2) . . ?
O8 Ni2 O16 91.3(3) . . ?
O16 Ni2 O1 91.0(2) . . ?
N4 Ni2 O2 88.3(3) . . ?
N4 Ni2 O1 95.6(2) . . ?
N4 Ni2 O8 91.6(3) . . ?
N4 Ni2 O16 78.6(3) . . ?
Ni1 O2 Tb1 97.4(2) . . ?
Ni2 O2 Tb1 98.6(2) . . ?
Ni2 O2 Ni1 97.7(2) . . ?
C10 O2 Tb1 119.7(5) . . ?
C10 O2 Ni1 116.6(4) . . ?
C10 O2 Ni2 121.9(5) . . ?
Tb1 O3 Tb2 106.8(2) . . ?
Tb1 O3 H3 113.1 . . ?
Tb2 O3 H3 113.1 . . ?
Ni1 O3 Tb1 108.5(2) . . ?
Ni1 O3 Tb2 101.4(2) . . ?
Ni1 O3 H3 113.1 . . ?
Tb1 O4 H4 113.5 . . ?
Tb2 O4 Tb1 104.0(2) . . ?
Tb2 O4 H4 113.5 . . ?
Ni2 O4 Tb1 101.8(3) . . ?
Ni2 O4 Tb2 109.6(3) . . ?
Ni2 O4 H4 113.5 . . ?
Ni1 O1 Tb2 96.2(2) . . ?
Ni1 O1 Ni2 97.5(2) . . ?
Ni2 O1 Tb2 99.3(2) . . ?
C1 O1 Tb2 121.5(6) . . ?
C1 O1 Ni1 119.2(5) . . ?
C1 O1 Ni2 118.1(5) . . ?
C9 O15 Ni1 111.3(7) . . ?
C21 O8 Ni2 123.8(6) . . ?
C19 O10 Ni1 125.0(6) . . ?
C18 O16 Ni2 112.7(6) . . ?
C15 O5 Tb1 118.3(5) . . ?
C15 O5 C16 117.1(9) . . ?
C16 O5 Tb1 123.7(7) . . ?
Tb1 O17 H17A 105.2 . . ?
Tb1 O17 H17B 105.2 . . ?
H17A O17 H17B 104.5 . . ?
C21 O7 Tb1 139.6(6) . . ?
C25 O13 Tb1 146.0(7) . . ?
N2 N1 Ni1 112.6(6) . . ?
C8 N1 Ni1 127.9(7) . . ?
C8 N1 N2 119.3(8) . . ?
N5 N4 Ni2 112.2(6) . . ?
C17 N4 Ni2 128.0(6) . . ?
C17 N4 N5 119.6(7) . . ?
C19 O9 Tb2 139.3(6) . . ?
C23 O11 Tb1 126.9(6) . . ?
N1 N2 H2 122.4 . . ?
C9 N2 N1 115.1(7) . . ?
C9 N2 H2 122.4 . . ?
C23 O12 Tb2 138.3(7) . . ?
N4 N5 H5 122.6 . . ?
C18 N5 N4 114.8(7) . . ?
C18 N5 H5 122.6 . . ?
O2 C10 C15 118.1(7) . . ?
O2 C10 C11 123.7(8) . . ?
C15 C10 C11 118.1(8) . . ?
O5 C15 C10 113.5(8) . . ?
C14 C15 O5 125.2(9) . . ?
C14 C15 C10 121.3(9) . . ?
H3A N3 H3B 120.0 . . ?
C9 N3 H3A 120.0 . . ?
C9 N3 H3B 120.0 . . ?
H6A N6 H6B 120.0 . . ?
C18 N6 H6A 120.0 . . ?
C18 N6 H6B 120.0 . . ?
O15 C9 N2 121.5(9) . . ?
O15 C9 N3 122.2(11) . . ?
N3 C9 N2 116.3(10) . . ?
C6 O6 Tb2 118.1(7) . . ?
C6 O6 C7 119.7(13) . . ?
C7 O6 Tb2 118.5(11) . . ?
O8 C21 C22 117.6(9) . . ?
O7 C21 O8 125.9(8) . . ?
O7 C21 C22 116.5(9) . . ?
N4 C17 H17 117.7 . . ?
N4 C17 C11 124.6(8) . . ?
C11 C17 H17 117.7 . . ?
O1 C1 C2 123.9(9) . . ?
O1 C1 C6 117.0(9) . . ?
C6 C1 C2 119.0(9) . . ?
N1 C8 H8 118.8 . . ?
N1 C8 C2 122.3(8) . . ?
C2 C8 H8 118.8 . . ?
O10 C19 C20 117.3(9) . . ?
O9 C19 O10 124.6(8) . . ?
O9 C19 C20 118.0(9) . . ?
O16 C18 N5 120.9(8) . . ?
O16 C18 N6 124.0(10) . . ?
N6 C18 N5 115.1(9) . . ?
C10 C11 C17 123.7(8) . . ?
C12 C11 C10 118.0(9) . . ?
C12 C11 C17 118.3(8) . . ?
Tb2 O18 H18A 114.3 . . ?
Tb2 O18 H18B 112.4 . . ?
H18A O18 H18B 100.2 . . ?
C1 C2 C8 126.2(8) . . ?
C1 C2 C3 119.1(12) . . ?
C3 C2 C8 114.7(10) . . ?
O11 C23 C24 118.7(10) . . ?
O12 C23 O11 123.5(9) . . ?
O12 C23 C24 117.7(11) . . ?
C15 C14 H14 120.0 . . ?
C13 C14 C15 120.0(10) . . ?
C13 C14 H14 120.0 . . ?
C14 C13 H13 119.4 . . ?
C14 C13 C12 121.1(10) . . ?
C12 C13 H13 119.5 . . ?
C11 C12 H12 119.3 . . ?
C13 C12 C11 121.4(10) . . ?
C13 C12 H12 119.3 . . ?
Tb2 O19 H19A 127.3 . . ?
Tb2 O19 H19B 128.0 . . ?
H19A O19 H19B 104.7 . . ?
O13 C25 O14 122.3(10) . . ?
O13 C25 C26 118.6(12) . . ?
O14 C25 C26 119.0(12) . . ?
O6 C6 C1 115.0(9) . . ?
O6 C6 C5 125.1(13) . . ?
C1 C6 C5 119.9(13) . . ?
C23 C24 H24A 109.4 . . ?
C23 C24 H24B 109.5 . . ?
C23 C24 H24C 109.4 . . ?
H24A C24 H24B 109.5 . . ?
H24A C24 H24C 109.5 . . ?
H24B C24 H24C 109.5 . . ?
C2 C3 H3C 120.0 . . ?
C4 C3 C2 120.0(12) . . ?
C4 C3 H3C 120.0 . . ?
C6 C5 H5A 119.1 . . ?
C4 C5 C6 121.7(14) . . ?
C4 C5 H5A 119.2 . . ?
C19 C20 H20A 109.5 . . ?
C19 C20 H20B 109.5 . . ?
C19 C20 H20C 109.5 . . ?
H20A C20 H20B 109.5 . . ?
H20A C20 H20C 109.5 . . ?
H20B C20 H20C 109.5 . . ?
C3 C4 H4A 120.0 . . ?
C5 C4 C3 120.1(11) . . ?
C5 C4 H4A 120.0 . . ?
O5 C16 H16A 109.5 . . ?
O5 C16 H16B 109.5 . . ?
O5 C16 H16C 109.5 . . ?
H16A C16 H16B 109.5 . . ?
H16A C16 H16C 109.5 . . ?
H16B C16 H16C 109.5 . . ?
C21 C22 H22A 109.5 . . ?
C21 C22 H22B 109.4 . . ?
C21 C22 H22C 109.5 . . ?
H22A C22 H22B 109.5 . . ?
H22A C22 H22C 109.5 . . ?
H22B C22 H22C 109.5 . . ?
C25 C26 H26A 109.4 . . ?
C25 C26 H26B 109.5 . . ?
C25 C26 H26C 109.5 . . ?
H26A C26 H26B 109.5 . . ?
H26A C26 H26C 109.5 . . ?
H26B C26 H26C 109.5 . . ?
O6 C7 H7A 110.7 . . ?
O6 C7 H7B 109.9 . . ?
O6 C7 H7C 107.8 . . ?
H7A C7 H7B 109.5 . . ?
H7A C7 H7C 109.5 . . ?
H7B C7 H7C 109.4 . . ?

loop_
_geom_bond_atom_site_label_1
_geom_bond_atom_site_label_2
_geom_bond_distance
_geom_bond_site_symmetry_2
_geom_bond_publ_flag
Tb1 O2 2.474(5) . ?
Tb1 O3 2.341(6) . ?
Tb1 O4 2.411(7) . ?
Tb1 O5 2.556(7) . ?
Tb1 O17 2.405(7) . ?
Tb1 O7 2.340(6) . ?
Tb1 O13 2.317(6) . ?
Tb1 O11 2.367(7) . ?
Tb2 O3 2.366(6) . ?
Tb2 O4 2.384(7) . ?
Tb2 O1 2.486(6) . ?
Tb2 O9 2.320(8) . ?
Tb2 O12 2.351(8) . ?
Tb2 O6 2.620(9) . ?
Tb2 O18 2.392(9) . ?
Tb2 O19 2.437(10) . ?
Ni1 O2 2.230(5) . ?
Ni1 O3 2.012(6) . ?
Ni1 O1 2.059(6) . ?
Ni1 O15 2.072(7) . ?
Ni1 O10 2.050(6) . ?
Ni1 N1 2.017(7) . ?
Ni2 O2 2.050(6) . ?
Ni2 O4 2.011(6) . ?
Ni2 O1 2.227(6) . ?
Ni2 O8 2.059(6) . ?
Ni2 O16 2.089(7) . ?
Ni2 N4 2.024(7) . ?
O2 C10 1.354(10) . ?
O3 H3 0.9800 . ?
O4 H4 0.9800 . ?
O1 C1 1.357(10) . ?
O15 C9 1.285(11) . ?
O8 C21 1.281(11) . ?
O10 C19 1.272(11) . ?
O16 C18 1.247(11) . ?
O5 C15 1.404(11) . ?
O5 C16 1.424(13) . ?
O17 H17A 0.8501 . ?
O17 H17B 0.8500 . ?
O7 C21 1.249(11) . ?
O13 C25 1.252(12) . ?
N1 N2 1.383(12) . ?
N1 C8 1.284(13) . ?
N4 N5 1.394(10) . ?
N4 C17 1.283(13) . ?
O9 C19 1.263(12) . ?
O11 C23 1.273(13) . ?
N2 H2 0.8600 . ?
N2 C9 1.343(14) . ?
O12 C23 1.239(13) . ?
N5 H5 0.8600 . ?
N5 C18 1.370(14) . ?
O14 C25 1.271(13) . ?
C10 C15 1.413(13) . ?
C10 C11 1.429(11) . ?
C15 C14 1.393(14) . ?
N3 H3A 0.8600 . ?
N3 H3B 0.8600 . ?
N3 C9 1.329(14) . ?
N6 H6A 0.8600 . ?
N6 H6B 0.8600 . ?
N6 C18 1.342(12) . ?
O6 C6 1.380(15) . ?
O6 C7 1.46(2) . ?
C21 C22 1.536(13) . ?
C17 H17 0.9300 . ?
C17 C11 1.443(14) . ?
C1 C2 1.412(14) . ?
C1 C6 1.408(16) . ?
C8 H8 0.9300 . ?
C8 C2 1.459(17) . ?
C19 C20 1.500(13) . ?
C11 C12 1.406(14) . ?
O18 H18A 0.9373 . ?
O18 H18B 0.9335 . ?
C2 C3 1.441(14) . ?
C23 C24 1.517(13) . ?
C14 H14 0.9300 . ?
C14 C13 1.343(16) . ?
C13 H13 0.9300 . ?
C13 C12 1.383(16) . ?
C12 H12 0.9300 . ?
O19 H19A 0.9009 . ?
O19 H19B 0.9014 . ?
C25 C26 1.476(17) . ?
C6 C5 1.426(16) . ?
C24 H24A 0.9600 . ?
C24 H24B 0.9600 . ?
C24 H24C 0.9600 . ?
C3 H3C 0.9300 . ?
C3 C4 1.41(2) . ?
C5 H5A 0.9300 . ?
C5 C4 1.34(2) . ?
C20 H20A 0.9600 . ?
C20 H20B 0.9600 . ?
C20 H20C 0.9600 . ?
C4 H4A 0.9300 . ?
C16 H16A 0.9600 . ?
C16 H16B 0.9600 . ?
C16 H16C 0.9600 . ?
C22 H22A 0.9600 . ?
C22 H22B 0.9600 . ?
C22 H22C 0.9600 . ?
C26 H26A 0.9600 . ?
C26 H26B 0.9600 . ?
C26 H26C 0.9600 . ?
C7 H7A 0.9601 . ?
C7 H7B 0.9601 . ?
C7 H7C 0.9600 . ?

loop_
_geom_torsion_atom_site_label_1
_geom_torsion_atom_site_label_2
_geom_torsion_atom_site_label_3
_geom_torsion_atom_site_label_4
_geom_torsion
_geom_torsion_site_symmetry_1
_geom_torsion_site_symmetry_2
_geom_torsion_site_symmetry_3
_geom_torsion_site_symmetry_4
_geom_torsion_publ_flag
Tb1 O2 C10 C15 -26.4(9) . . . . ?
Tb1 O2 C10 C11 156.4(6) . . . . ?
Tb1 O5 C15 C10 16.7(9) . . . . ?
Tb1 O5 C15 C14 -164.7(8) . . . . ?
Tb1 O7 C21 O8 18(2) . . . . ?
Tb1 O7 C21 C22 -162.7(10) . . . . ?
Tb1 O13 C25 O14 11(2) . . . . ?
Tb1 O13 C25 C26 -170.5(13) . . . . ?
Tb1 O11 C23 O12 -1.7(15) . . . . ?
Tb1 O11 C23 C24 -179.0(8) . . . . ?
Tb2 O1 C1 C2 154.0(7) . . . . ?
Tb2 O1 C1 C6 -26.8(10) . . . . ?
Tb2 O9 C19 O10 13.1(18) . . . . ?
Tb2 O9 C19 C20 -166.0(9) . . . . ?
Tb2 O12 C23 O11 44.7(18) . . . . ?
Tb2 O12 C23 C24 -137.9(10) . . . . ?
Tb2 O6 C6 C1 13.5(13) . . . . ?
Tb2 O6 C6 C5 -165.5(9) . . . . ?
Ni1 O2 C10 C15 90.5(7) . . . . ?
Ni1 O2 C10 C11 -86.7(8) . . . . ?
Ni1 O1 C1 C2 34.8(10) . . . . ?
Ni1 O1 C1 C6 -146.0(7) . . . . ?
Ni1 O15 C9 N2 0.0(10) . . . . ?
Ni1 O15 C9 N3 178.7(7) . . . . ?
Ni1 O10 C19 O9 0.1(14) . . . . ?
Ni1 O10 C19 C20 179.1(7) . . . . ?
Ni1 N1 N2 C9 -5.6(9) . . . . ?
Ni1 N1 C8 C2 -3.3(13) . . . . ?
Ni2 O2 C10 C15 -150.3(6) . . . . ?
Ni2 O2 C10 C11 32.5(10) . . . . ?
Ni2 O1 C1 C2 -83.1(9) . . . . ?
Ni2 O1 C1 C6 96.1(9) . . . . ?
Ni2 O8 C21 O7 -6.6(17) . . . . ?
Ni2 O8 C21 C22 173.9(10) . . . . ?
Ni2 O16 C18 N5 2.1(11) . . . . ?
Ni2 O16 C18 N6 -179.0(7) . . . . ?
Ni2 N4 N5 C18 -9.1(9) . . . . ?
Ni2 N4 C17 C11 -3.8(13) . . . . ?
O2 C10 C15 O5 5.5(11) . . . . ?
O2 C10 C15 C14 -173.2(8) . . . . ?
O2 C10 C11 C17 -6.6(13) . . . . ?
O2 C10 C11 C12 174.9(8) . . . . ?
O1 C1 C2 C8 -9.9(14) . . . . ?
O1 C1 C2 C3 172.8(8) . . . . ?
O1 C1 C6 O6 7.3(14) . . . . ?
O1 C1 C6 C5 -173.6(10) . . . . ?
O5 C15 C14 C13 177.7(10) . . . . ?
N1 N2 C9 O15 3.8(12) . . . . ?
N1 N2 C9 N3 -174.9(7) . . . . ?
N1 C8 C2 C1 -8.5(15) . . . . ?
N1 C8 C2 C3 168.9(9) . . . . ?
N4 N5 C18 O16 4.7(12) . . . . ?
N4 N5 C18 N6 -174.3(8) . . . . ?
N4 C17 C11 C10 -9.6(14) . . . . ?
N4 C17 C11 C12 168.9(9) . . . . ?
N2 N1 C8 C2 -177.2(8) . . . . ?
N5 N4 C17 C11 -178.4(8) . . . . ?
C10 C15 C14 C13 -3.8(16) . . . . ?
C10 C11 C12 C13 0.1(15) . . . . ?
C15 C10 C11 C17 176.2(8) . . . . ?
C15 C10 C11 C12 -2.3(12) . . . . ?
C15 C14 C13 C12 1.6(18) . . . . ?
O6 C6 C5 C4 177.0(13) . . . . ?
C17 N4 N5 C18 166.3(8) . . . . ?
C17 C11 C12 C13 -178.5(10) . . . . ?
C1 C2 C3 C4 3.7(15) . . . . ?
C1 C6 C5 C4 -1.9(19) . . . . ?
C8 N1 N2 C9 169.2(8) . . . . ?
C8 C2 C3 C4 -173.9(10) . . . . ?
C11 C10 C15 O5 -177.2(7) . . . . ?
C11 C10 C15 C14 4.1(13) . . . . ?
C2 C1 C6 O6 -173.5(9) . . . . ?
C2 C1 C6 C5 5.6(15) . . . . ?
C2 C3 C4 C5 0.0(19) . . . . ?
C14 C13 C12 C11 0.3(18) . . . . ?
C6 C1 C2 C8 170.9(9) . . . . ?
C6 C1 C2 C3 -6.4(13) . . . . ?
C6 C5 C4 C3 -1(2) . . . . ?
C16 O5 C15 C10 -173.8(10) . . . . ?
C16 O5 C15 C14 4.9(15) . . . . ?
C7 O6 C6 C1 171.7(15) . . . . ?
C7 O6 C6 C5 -7(2) . . . . ?

loop_
_smtbx_masks_void_nr
_smtbx_masks_void_average_x
_smtbx_masks_void_average_y
_smtbx_masks_void_average_z
_smtbx_masks_void_volume
_smtbx_masks_void_count_electrons
_smtbx_masks_void_content
1 -0.113 0.272 0.850 27.1 3.2 ?
2 0.000 0.500 0.000 126.8 25.8 ?
3 0.113 0.728 0.150 27.1 4.4 ?
4 0.387 0.228 0.350 27.1 3.8 ?
5 0.500 0.000 0.500 126.8 25.8 ?
6 0.613 0.772 0.650 27.1 3.8 ?
